data_4514507
loop_
_publ_author_name
'Han, Lin'
'Pham, Tony'
'Zhuo, Mingjing'
'Forrest, Katherine A.'
'Suepaul, Shanelle'
'Space, Brian'
'Zaworotko, Michael J.'
'Shi, Wei'
'Chen, Yao'
'Cheng, Peng'
'Zhang, Zhenjie'

_publ_section_title
;
 Molecular Sieving and Direct Visualization of CO<sub>2</sub> in Binding
 Pockets of an Ultramicroporous Lanthanide Metal-Organic Framework
 Platform.
;
_journal_issue 26
_journal_name_full 'ACS applied materials &amp; interfaces'
_journal_page_first 23192
_journal_page_last 23197
_journal_paper_doi 10.1021/acsami.9b04619
_journal_volume 11
_journal_year 2019
_chemical_formula_sum 'C13 H7 Eu N3 O11'
_chemical_formula_weight 533.18
_space_group_crystal_system monoclinic
_space_group_IT_number 14
_space_group_name_Hall '-P 2ybc'
_space_group_name_H-M_alt 'P 1 21/c 1'
_symmetry_space_group_name_Hall '-P 2ybc'
_symmetry_space_group_name_H-M 'P 1 21/c 1'
_atom_sites_solution_hydrogens geom
_atom_sites_solution_primary direct
_atom_sites_solution_secondary difmap
_audit_creation_method SHELXL-97
_cell_angle_alpha 90.00
_cell_angle_beta 109.154(5)
_cell_angle_gamma 90.00
_cell_formula_units_Z 4
_cell_length_a 10.1657(4)
_cell_length_b 17.0733(8)
_cell_length_c 11.2076(5)
_cell_measurement_reflns_used 2368
_cell_measurement_temperature 120(2)
_cell_measurement_theta_max 25.6270
_cell_measurement_theta_min 3.3520
_cell_volume 1837.53(15)
_computing_structure_refinement 'SHELXL-97 (Sheldrick, 1997)'
_computing_structure_solution 'SHELXS-97 (Sheldrick, 1990)'
_diffrn_ambient_temperature 120(2)
_diffrn_measured_fraction_theta_full 0.990
_diffrn_measured_fraction_theta_max 0.990
_diffrn_measurement_device_type 'SuperNova, Single source at offset/far, Eos'
_diffrn_radiation_monochromator graphite
_diffrn_radiation_source 'fine-focus sealed tube'
_diffrn_radiation_type MoK\a
_diffrn_radiation_wavelength 0.71073
_diffrn_reflns_av_R_equivalents 0.0368
_diffrn_reflns_av_sigmaI/netI 0.0607
_diffrn_reflns_limit_h_max 12
_diffrn_reflns_limit_h_min -7
_diffrn_reflns_limit_k_max 19
_diffrn_reflns_limit_k_min -20
_diffrn_reflns_limit_l_max 13
_diffrn_reflns_limit_l_min -13
_diffrn_reflns_number 6569
_diffrn_reflns_theta_full 25.00
_diffrn_reflns_theta_max 25.00
_diffrn_reflns_theta_min 3.07
_exptl_absorpt_coefficient_mu 3.476
_exptl_absorpt_correction_T_max 1.00000
_exptl_absorpt_correction_T_min 0.93328
_exptl_absorpt_correction_type multi-scan
_exptl_crystal_colour colorless
_exptl_crystal_density_diffrn 1.927
_exptl_crystal_density_method 'not measured'
_exptl_crystal_description 'clear light cube'
_exptl_crystal_F_000 1028
_exptl_crystal_size_max 0.39
_exptl_crystal_size_mid 0.25
_exptl_crystal_size_min 0.20
_refine_diff_density_max 0.967
_refine_diff_density_min -0.970
_refine_diff_density_rms 0.151
_refine_ls_extinction_method none
_refine_ls_goodness_of_fit_ref 1.077
_refine_ls_hydrogen_treatment mixed
_refine_ls_matrix_type full
_refine_ls_number_parameters 253
_refine_ls_number_reflns 3211
_refine_ls_number_restraints 163
_refine_ls_restrained_S_all 1.075
_refine_ls_R_factor_all 0.0549
_refine_ls_R_factor_gt 0.0402
_refine_ls_shift/su_max 0.000
_refine_ls_shift/su_mean 0.000
_refine_ls_structure_factor_coef Fsqd
_refine_ls_weighting_details 'calc w=1/[\s^2^(Fo^2^)+(0.0130P)^2^+6.8690P] where P=(Fo^2^+2Fc^2^)/3'
_refine_ls_weighting_scheme calc
_refine_ls_wR_factor_gt 0.0716
_refine_ls_wR_factor_ref 0.0803
_reflns_number_gt 2532
_reflns_number_total 3211
_reflns_threshold_expression >2sigma(I)
_cod_data_source_file am9b04619_si_006.cif
_cod_data_source_block CO2@NKMOF-3-Eu
_cod_original_cell_volume 1837.53(14)
_cod_database_code 4514507
_platon_squeeze_void_probe_radius 1.20

loop_
_symmetry_equiv_pos_as_xyz
'x, y, z'
'-x, y+1/2, -z+1/2'
'-x, -y, -z'
'x, -y-1/2, z-1/2'

loop_
_atom_site_label
_atom_site_type_symbol
_atom_site_fract_x
_atom_site_fract_y
_atom_site_fract_z
_atom_site_U_iso_or_equiv
_atom_site_adp_type
_atom_site_occupancy
_atom_site_symmetry_multiplicity
_atom_site_calc_flag
_atom_site_refinement_flags
Eu1 Eu 0.01293(3) 0.496413(19) 0.18370(3) 0.01033(11) Uani 1 1 d U
O2 O 0.1450(4) 0.5924(3) 0.3454(4) 0.0195(11) Uani 1 1 d U
O9 O 0.0286(4) 0.0851(3) 0.4876(4) 0.0141(10) Uani 1 1 d U
O8 O 0.0716(4) 0.1422(3) 0.6729(4) 0.0156(10) Uani 1 1 d .
N2 N 0.7138(5) 0.5815(3) 0.1816(5) 0.0133(12) Uani 1 1 d .
O6 O 0.2104(4) 0.5511(3) -0.0489(4) 0.0153(10) Uani 1 1 d U
O3 O 0.3353(5) 0.5664(3) 0.5017(5) 0.0354(14) Uani 1 1 d U
O7 O 0.2291(4) 0.5225(3) 0.1514(4) 0.0195(11) Uani 1 1 d U
O5 O -0.0825(4) 0.4393(3) 0.3293(4) 0.0147(10) Uani 1 1 d U
O1 O 0.2133(4) 0.4719(3) 0.3872(4) 0.0178(8) Uani 1 1 d U
N1 N 0.2359(6) 0.5438(4) 0.4137(5) 0.0210(14) Uani 1 1 d U
C3 C 0.4316(6) 0.5618(4) 0.1098(6) 0.0112(14) Uani 1 1 d U
C9 C 0.0114(7) 0.2245(4) 0.4915(6) 0.0144(14) Uani 1 1 d U
O4 O 0.8527(4) 0.5891(3) 0.2167(4) 0.0123(10) Uani 1 1 d .
C4 C 0.2763(6) 0.5444(4) 0.0655(6) 0.0146(14) Uani 1 1 d U
C2 C 0.4916(6) 0.5986(4) 0.0302(6) 0.0128(14) Uani 1 1 d U
H2 H 0.4360 0.6164 -0.0486 0.015 Uiso 1 1 calc R
C1 C 0.6334(6) 0.6085(4) 0.0681(6) 0.0144(14) Uani 1 1 d U
H1 H 0.6740 0.6338 0.0155 0.017 Uiso 1 1 calc R
C7 C -0.1054(6) 0.3047(4) 0.3110(6) 0.0171(15) Uani 1 1 d .
N3 N -0.0524(5) 0.3690(3) 0.3805(5) 0.0128(12) Uani 1 1 d U
C10 C 0.0409(6) 0.1462(4) 0.5547(6) 0.0144(14) Uani 1 1 d U
C8 C -0.0718(6) 0.2315(4) 0.3656(6) 0.0171(15) Uani 1 1 d .
H8 H -0.1051 0.1867 0.3180 0.021 Uiso 1 1 calc R
C11 C 0.0605(6) 0.2922(4) 0.5599(6) 0.0147(14) Uani 1 1 d .
H11 H 0.1149 0.2889 0.6445 0.018 Uiso 1 1 calc R
C6 C 0.6581(6) 0.5468(4) 0.2611(6) 0.0161(15) Uani 1 1 d .
H6 H 0.7159 0.5288 0.3390 0.019 Uiso 1 1 calc R
C12 C 0.0292(6) 0.3641(4) 0.5032(6) 0.0158(15) Uani 1 1 d U
H12 H 0.0638 0.4094 0.5489 0.019 Uiso 1 1 calc R
C5 C 0.5161(6) 0.5375(4) 0.2282(6) 0.0191(16) Uani 1 1 d U
H5 H 0.4773 0.5152 0.2847 0.023 Uiso 1 1 calc R
O10 O 0.4041(8) 0.3527(6) 0.2634(10) 0.099(3) Uani 1 1 d .
O11 O 0.3455(13) 0.3040(7) 0.4244(12) 0.140(5) Uani 1 1 d U
C13 C 0.3695(17) 0.3265(9) 0.3496(17) 0.102(5) Uani 1 1 d .

loop_
_atom_site_aniso_label
_atom_site_aniso_U_11
_atom_site_aniso_U_22
_atom_site_aniso_U_33
_atom_site_aniso_U_23
_atom_site_aniso_U_13
_atom_site_aniso_U_12
Eu1 0.01050(17) 0.01240(18) 0.00666(17) -0.00007(16) 0.00087(12) -0.00048(16)
O2 0.0191(13) 0.0196(14) 0.0193(13) -0.0009(9) 0.0058(9) 0.0004(9)
O9 0.014(2) 0.015(2) 0.014(2) -0.005(2) 0.0055(19) -0.001(2)
O8 0.018(2) 0.014(2) 0.012(2) 0.000(2) 0.0024(19) -0.003(2)
N2 0.011(3) 0.017(3) 0.011(3) -0.005(3) 0.004(2) -0.004(2)
O6 0.014(2) 0.018(3) 0.012(2) -0.001(2) 0.0035(18) 0.002(2)
O3 0.0322(19) 0.037(2) 0.031(2) 0.0004(17) 0.0022(16) -0.0079(16)
O7 0.013(2) 0.028(3) 0.014(2) 0.000(2) 0.0000(18) -0.005(2)
O5 0.016(2) 0.015(2) 0.011(2) 0.007(2) 0.0019(18) 0.003(2)
O1 0.0164(11) 0.0184(12) 0.0158(10) 0.0023(9) 0.0016(7) 0.0005(9)
N1 0.0209(16) 0.0219(16) 0.0199(16) -0.0001(10) 0.0063(10) -0.0016(10)
C3 0.010(3) 0.014(3) 0.008(3) 0.000(2) 0.001(2) 0.001(2)
C9 0.014(3) 0.020(3) 0.012(3) -0.002(3) 0.008(2) -0.003(3)
O4 0.004(2) 0.015(2) 0.016(2) -0.001(2) 0.0009(18) 0.0017(19)
C4 0.014(3) 0.015(3) 0.015(3) 0.002(3) 0.005(2) 0.000(2)
C2 0.012(3) 0.011(3) 0.010(3) 0.001(2) -0.003(2) 0.003(2)
C1 0.018(3) 0.014(3) 0.012(3) 0.002(3) 0.005(3) -0.001(3)
C7 0.015(3) 0.019(4) 0.018(4) -0.003(3) 0.006(3) -0.004(3)
N3 0.015(3) 0.015(3) 0.010(3) 0.003(3) 0.007(2) -0.001(2)
C10 0.008(3) 0.018(3) 0.018(3) -0.001(3) 0.005(2) -0.004(3)
C8 0.020(4) 0.015(4) 0.017(4) -0.010(3) 0.006(3) -0.006(3)
C11 0.014(3) 0.018(4) 0.010(3) -0.001(3) 0.001(3) -0.001(3)
C6 0.010(3) 0.025(4) 0.010(3) -0.001(3) -0.002(3) -0.001(3)
C12 0.017(3) 0.015(3) 0.014(3) -0.003(3) 0.003(3) 0.000(3)
C5 0.016(3) 0.024(3) 0.017(3) 0.000(3) 0.004(2) -0.002(3)
O10 0.070(5) 0.080(7) 0.137(9) -0.003(7) 0.023(6) 0.013(5)
O11 0.157(9) 0.100(8) 0.192(12) 0.077(8) 0.096(9) 0.027(7)
C13 0.114(13) 0.078(11) 0.125(15) 0.046(11) 0.055(11) 0.026(9)

loop_
_atom_type_symbol
_atom_type_description
_atom_type_scat_dispersion_real
_atom_type_scat_dispersion_imag
_atom_type_scat_source
C C 0.0033 0.0016 'International Tables Vol C Tables 4.2.6.8 and 6.1.1.4'
H H 0.0000 0.0000 'International Tables Vol C Tables 4.2.6.8 and 6.1.1.4'
Eu Eu -0.1578 3.6682 'International Tables Vol C Tables 4.2.6.8 and 6.1.1.4'
N N 0.0061 0.0033 'International Tables Vol C Tables 4.2.6.8 and 6.1.1.4'
O O 0.0106 0.0060 'International Tables Vol C Tables 4.2.6.8 and 6.1.1.4'

loop_
_geom_angle_atom_site_label_1
_geom_angle_atom_site_label_2
_geom_angle_atom_site_label_3
_geom_angle
_geom_angle_site_symmetry_1
_geom_angle_site_symmetry_3
O5 Eu1 O9 144.83(14) . 2
O5 Eu1 O7 142.13(14) . .
O9 Eu1 O7 71.67(14) 2 .
O5 Eu1 O4 73.21(15) . 1_455
O9 Eu1 O4 75.68(14) 2 1_455
O7 Eu1 O4 127.59(16) . 1_455
O5 Eu1 O6 77.23(14) . 3_565
O9 Eu1 O6 80.06(14) 2 3_565
O7 Eu1 O6 133.74(14) . 3_565
O4 Eu1 O6 76.72(14) 1_455 3_565
O5 Eu1 O8 78.33(14) . 4_565
O9 Eu1 O8 123.89(14) 2 4_565
O7 Eu1 O8 85.50(15) . 4_565
O4 Eu1 O8 146.84(14) 1_455 4_565
O6 Eu1 O8 80.76(15) 3_565 4_565
O5 Eu1 O2 90.84(15) . .
O9 Eu1 O2 94.55(15) 2 .
O7 Eu1 O2 71.52(14) . .
O4 Eu1 O2 71.50(14) 1_455 .
O6 Eu1 O2 148.10(14) 3_565 .
O8 Eu1 O2 126.16(14) 4_565 .
O5 Eu1 O1 72.71(14) . .
O9 Eu1 O1 135.05(14) 2 .
O7 Eu1 O1 70.15(14) . .
O4 Eu1 O1 110.89(14) 1_455 .
O6 Eu1 O1 144.72(15) 3_565 .
O8 Eu1 O1 75.50(14) 4_565 .
O2 Eu1 O1 51.15(15) . .
O5 Eu1 O9 120.36(14) . 4_565
O9 Eu1 O9 72.98(17) 2 4_565
O7 Eu1 O9 70.30(14) . 4_565
O4 Eu1 O9 134.98(13) 1_455 4_565
O6 Eu1 O9 66.74(13) 3_565 4_565
O8 Eu1 O9 51.00(14) 4_565 4_565
O2 Eu1 O9 141.82(13) . 4_565
O1 Eu1 O9 114.13(14) . 4_565
O5 Eu1 C10 97.33(17) . 4_565
O9 Eu1 C10 98.83(17) 2 4_565
O7 Eu1 C10 80.49(16) . 4_565
O4 Eu1 C10 145.08(15) 1_455 4_565
O6 Eu1 C10 68.38(16) 3_565 4_565
O8 Eu1 C10 25.59(16) 4_565 4_565
O2 Eu1 C10 143.24(16) . 4_565
O1 Eu1 C10 97.39(16) . 4_565
O9 Eu1 C10 25.97(15) 4_565 4_565
O5 Eu1 N1 83.17(15) . .
O9 Eu1 N1 114.58(16) 2 .
O7 Eu1 N1 66.23(14) . .
O4 Eu1 N1 92.92(15) 1_455 .
O6 Eu1 N1 159.76(14) 3_565 .
O8 Eu1 N1 100.32(15) 4_565 .
O2 Eu1 N1 25.88(15) . .
O1 Eu1 N1 25.48(15) . .
O9 Eu1 N1 129.38(14) 4_565 .
C10 Eu1 N1 119.81(17) 4_565 .
O5 Eu1 Eu1 144.22(11) . 3_565
O9 Eu1 Eu1 38.83(10) 2 3_565
O7 Eu1 Eu1 66.07(10) . 3_565
O4 Eu1 Eu1 108.56(10) 1_455 3_565
O6 Eu1 Eu1 68.88(10) 3_565 3_565
O8 Eu1 Eu1 85.10(10) 4_565 3_565
O2 Eu1 Eu1 124.19(10) . 3_565
O1 Eu1 Eu1 133.12(9) . 3_565
O9 Eu1 Eu1 34.15(9) 4_565 3_565
C10 Eu1 Eu1 60.04(13) 4_565 3_565
N1 Eu1 Eu1 131.32(10) . 3_565
N1 O2 Eu1 96.9(4) . .
C10 O9 Eu1 164.2(4) . 2_545
C10 O9 Eu1 87.8(3) . 4_566
Eu1 O9 Eu1 107.02(17) 2_545 4_566
C10 O8 Eu1 97.1(4) . 4_566
C6 N2 O4 118.7(5) . .
C6 N2 C1 121.4(5) . .
O4 N2 C1 119.9(5) . .
C4 O6 Eu1 133.8(4) . 3_565
C4 O7 Eu1 140.4(4) . .
N3 O5 Eu1 125.8(3) . .
N1 O1 Eu1 94.7(4) . .
O3 N1 O1 122.3(6) . .
O3 N1 O2 121.2(6) . .
O1 N1 O2 116.4(5) . .
O3 N1 Eu1 173.7(4) . .
O1 N1 Eu1 59.9(3) . .
O2 N1 Eu1 57.3(3) . .
C2 C3 C5 119.1(6) . .
C2 C3 C4 120.5(5) . .
C5 C3 C4 120.3(5) . .
C11 C9 C8 118.5(7) . .
C11 C9 C10 120.2(6) . .
C8 C9 C10 121.2(6) . .
N2 O4 Eu1 126.7(3) . 1_655
O6 C4 O7 127.0(6) . .
O6 C4 C3 118.0(5) . .
O7 C4 C3 114.9(5) . .
C1 C2 C3 119.8(6) . .
N2 C1 C2 120.0(6) . .
N3 C7 C8 119.0(6) . .
O5 N3 C7 119.7(5) . .
O5 N3 C12 118.3(6) . .
C7 N3 C12 122.0(6) . .
O8 C10 O9 121.4(6) . .
O8 C10 C9 119.3(6) . .
O9 C10 C9 119.2(6) . .
O8 C10 Eu1 57.3(3) . 4_566
O9 C10 Eu1 66.2(3) . 4_566
C9 C10 Eu1 162.0(4) . 4_566
C7 C8 C9 120.4(7) . .
C12 C11 C9 120.3(6) . .
N2 C6 C5 120.5(6) . .
N3 C12 C11 119.8(6) . .
C6 C5 C3 119.2(6) . .
O11 C13 O10 177(2) . .

loop_
_geom_bond_atom_site_label_1
_geom_bond_atom_site_label_2
_geom_bond_distance
_geom_bond_site_symmetry_2
Eu1 O5 2.365(4) .
Eu1 O9 2.372(4) 2
Eu1 O7 2.383(4) .
Eu1 O4 2.385(4) 1_455
Eu1 O6 2.418(4) 3_565
Eu1 O8 2.453(4) 4_565
Eu1 O2 2.485(5) .
Eu1 O1 2.545(4) .
Eu1 O9 2.650(4) 4_565
Eu1 C10 2.893(7) 4_565
Eu1 N1 2.933(6) .
Eu1 Eu1 4.0409(6) 3_565
O2 N1 1.289(7) .
O9 C10 1.268(8) .
O9 Eu1 2.372(4) 2_545
O9 Eu1 2.650(4) 4_566
O8 C10 1.259(7) .
O8 Eu1 2.453(4) 4_566
N2 C6 1.341(8) .
N2 O4 1.342(6) .
N2 C1 1.347(8) .
O6 C4 1.242(7) .
O6 Eu1 2.418(4) 3_565
O3 N1 1.221(7) .
O7 C4 1.265(7) .
O5 N3 1.322(7) .
O1 N1 1.266(7) .
C3 C2 1.385(8) .
C3 C5 1.387(9) .
C3 C4 1.520(8) .
C9 C11 1.387(9) .
C9 C8 1.392(9) .
C9 C10 1.496(9) .
O4 Eu1 2.385(4) 1_655
C2 C1 1.373(8) .
C7 N3 1.352(8) .
C7 C8 1.384(10) .
N3 C12 1.356(8) .
C10 Eu1 2.893(7) 4_566
C11 C12 1.370(9) .
C6 C5 1.377(8) .
O10 C13 1.217(15) .
O11 C13 1.021(15) .

loop_
_platon_squeeze_void_nr
_platon_squeeze_void_average_x
_platon_squeeze_void_average_y
_platon_squeeze_void_average_z
_platon_squeeze_void_volume
_platon_squeeze_void_count_electrons
_platon_squeeze_void_content
1 0.383 0.750 0.501 106 15 ' '
2 0.616 0.250 0.234 107 16 ' '
